data_1558097
loop_
_publ_author_name
'Luo, Qing'
'Li, Lin'
'Ma, Huili'
'Lv, Chunyan'
'Jiang, Xueyan'
'Gu, Xinggui'
'An, Zhongfu'
'Zou, Bo'
'Zhang, Cheng'
'Zhang, Yujian'

_publ_section_title
;
 Deep-red fluorescence from isolated dimers: a highly bright excimer and
 imaging in vivo
;
_journal_issue 23
_journal_name_full 'Chemical Science'
_journal_page_first 6020
_journal_page_last 6025
_journal_paper_doi 10.1039/D0SC01873B
_journal_volume 11
_journal_year 2020
_chemical_formula_moiety 'C45 H31 N5 S'
_chemical_formula_sum 'C45 H31 N5 S'
_chemical_formula_weight 673.81
_space_group_crystal_system triclinic
_space_group_IT_number 2
_space_group_name_Hall '-P 1'
_space_group_name_H-M_alt 'P -1'
_atom_sites_solution_hydrogens geom
_atom_sites_solution_primary dual
_audit_creation_date 2018-07-09
_audit_creation_method
;
Olex2 1.2
(compiled 2018.05.29 svn.r3508 for OlexSys, GUI svn.r5506)
;
_audit_update_record
;
2019-01-03 deposited with the CCDC.	2020-05-18 downloaded from the CCDC.
;
_cell_angle_alpha 87.227(2)
_cell_angle_beta 84.360(2)
_cell_angle_gamma 86.871(2)
_cell_formula_units_Z 2
_cell_length_a 7.8139(2)
_cell_length_b 9.9797(2)
_cell_length_c 21.6351(7)
_cell_measurement_reflns_used 5970
_cell_measurement_temperature 99.9(8)
_cell_measurement_theta_max 73.2520
_cell_measurement_theta_min 4.4780
_cell_volume 1674.87(8)
_computing_cell_refinement 'CrysAlisPro 1.171.39.44a (Rigaku OD, 2018)'
_computing_data_collection 'CrysAlisPro 1.171.39.44a (Rigaku OD, 2018)'
_computing_data_reduction 'CrysAlisPro 1.171.39.44a (Rigaku OD, 2018)'
_computing_molecular_graphics 'Olex2 (Dolomanov et al., 2009)'
_computing_publication_material 'Olex2 (Dolomanov et al., 2009)'
_computing_structure_refinement 'ShelXL (Sheldrick, 2015)'
_computing_structure_solution 'ShelXT (Sheldrick, 2015)'
_diffrn_ambient_environment N~2~
_diffrn_ambient_temperature 99.9(8)
_diffrn_detector 'CCD plate'
_diffrn_measured_fraction_theta_full 0.980
_diffrn_measured_fraction_theta_max 0.980
_diffrn_measurement_details
;
List of Runs (angles in degrees, time in seconds):

  # Type    Start    End  Width  t~exp~   \w     \q     \k     \f   Frames
#--------------------------------------------------------------------------
  1  \w    -82.00 -12.00   0.50    0.50    --    0.00 -38.00  60.00  140
  2  \w    -78.00  13.00   0.50    0.50    --    0.00 -19.00-180.00  182
  3  \w    -14.00  56.00   0.50    0.50    --    0.00  72.00  30.00  140
  4  \w    -89.00 -39.00   0.50    0.50    --    0.00 -38.00 150.00  100
  5  \w     63.00  89.00   0.50    0.50    --    0.00  72.00  30.00   52
  6  \w   -110.00 -35.00   0.50    1.05    --  -98.80  72.00-120.00  150
  7  \w   -111.00 -11.00   0.50    1.05    --  -98.80  19.00   0.00  200
  8  \w   -109.00 -16.00   0.50    1.05    --  -98.80  72.00 120.00  186
  9  \w   -108.00 -55.00   0.50    1.05    --  -98.80  72.00 -90.00  106
 10  \w   -112.00 -10.00   0.50    1.05    --  -98.80  57.00 120.00  204
 11  \w   -112.00 -10.00   0.50    1.05    --  -98.80  72.00   0.00  204
 12  \w   -110.00 -20.00   0.50    1.05    --  -98.80  72.00  30.00  180
 13  \w   -109.00 -17.00   0.50    1.05    --  -98.80  19.00 -90.00  184
 14  \w    -63.00 -36.00   0.50    1.05    --  -98.80  72.00 150.00   54
 15  \w    -97.00 -72.00   0.50    1.05    --  -98.80  72.00 150.00   50
 16  \w   -104.00 -20.00   0.50    1.05    --  -98.80  72.00-150.00  168
 17  \w    -84.00 -57.00   0.50    1.05    --  -98.80  72.00 -30.00   54
 18  \w    -87.00 -60.00   0.50    1.05    --  -98.80  72.00  60.00   54
 19  \w   -112.00 -15.00   0.50    1.05    --  -98.80  72.00 -60.00  194
 20  \w    -94.00 -61.00   0.50    1.05    --  -98.80  72.00-180.00   66
 21  \w   -178.00 -15.00   0.50    1.05    --  -98.80   0.00 -30.00  326
;
_diffrn_measurement_device 'four-circle diffractometer'
_diffrn_measurement_device_type 'XtaLAB AFC12 (RCD3): Kappa single'
_diffrn_measurement_method '\w scans'
_diffrn_orient_matrix_type 'CrysAlisPro convention (1999,Acta A55,543-557)'
_diffrn_orient_matrix_UB_11 0.1714375000
_diffrn_orient_matrix_UB_12 -0.0498475000
_diffrn_orient_matrix_UB_13 -0.0347725000
_diffrn_orient_matrix_UB_21 0.0577488000
_diffrn_orient_matrix_UB_22 -0.0642191000
_diffrn_orient_matrix_UB_23 0.0612357000
_diffrn_orient_matrix_UB_31 -0.0813800000
_diffrn_orient_matrix_UB_32 -0.1316712000
_diffrn_orient_matrix_UB_33 -0.0130582000
_diffrn_radiation_monochromator mirror
_diffrn_radiation_probe x-ray
_diffrn_radiation_type CuK\a
_diffrn_radiation_wavelength 1.54184
_diffrn_reflns_av_R_equivalents 0.0252
_diffrn_reflns_av_unetI/netI 0.0343
_diffrn_reflns_Laue_measured_fraction_full 0.980
_diffrn_reflns_Laue_measured_fraction_max 0.980
_diffrn_reflns_limit_h_max 8
_diffrn_reflns_limit_h_min -9
_diffrn_reflns_limit_k_max 8
_diffrn_reflns_limit_k_min -11
_diffrn_reflns_limit_l_max 24
_diffrn_reflns_limit_l_min -25
_diffrn_reflns_number 15169
_diffrn_reflns_point_group_measured_fraction_full 0.980
_diffrn_reflns_point_group_measured_fraction_max 0.980
_diffrn_reflns_theta_full 67.075
_diffrn_reflns_theta_max 67.075
_diffrn_reflns_theta_min 4.110
_diffrn_source 'Rotating-anode X-ray tube (dual wavelength)'
_diffrn_source_type 'Rigaku (Cu) X-ray DW Source'
_exptl_absorpt_coefficient_mu 1.182
_exptl_absorpt_correction_T_max 1.00000
_exptl_absorpt_correction_T_min 0.79404
_exptl_absorpt_correction_type multi-scan
_exptl_absorpt_process_details
;
CrysAlisPro 1.171.39.44a (Rigaku Oxford Diffraction, 2018)
Empirical absorption correction using spherical harmonics,
 implemented in SCALE3 ABSPACK scaling algorithm.
;
_exptl_crystal_density_diffrn 1.336
_exptl_crystal_description block
_exptl_crystal_F_000 704
_exptl_crystal_size_max 0.1
_exptl_crystal_size_mid 0.08
_exptl_crystal_size_min 0.06
_refine_diff_density_max 0.713
_refine_diff_density_min -0.484
_refine_diff_density_rms 0.074
_refine_ls_extinction_method none
_refine_ls_goodness_of_fit_ref 1.125
_refine_ls_hydrogen_treatment constr
_refine_ls_matrix_type full
_refine_ls_number_parameters 460
_refine_ls_number_reflns 5862
_refine_ls_number_restraints 0
_refine_ls_restrained_S_all 1.125
_refine_ls_R_factor_all 0.0764
_refine_ls_R_factor_gt 0.0713
_refine_ls_shift/su_max 0.000
_refine_ls_shift/su_mean 0.000
_refine_ls_structure_factor_coef Fsqd
_refine_ls_weighting_details 'w=1/[\s^2^(Fo^2^)+(0.0613P)^2^+4.5960P] where P=(Fo^2^+2Fc^2^)/3'
_refine_ls_weighting_scheme calc
_refine_ls_wR_factor_gt 0.1857
_refine_ls_wR_factor_ref 0.1886
_reflns_Friedel_coverage 0.000
_reflns_number_gt 5324
_reflns_number_total 5862
_reflns_threshold_expression 'I > 2\s(I)'
_cod_data_source_file d0sc01873b2.cif
_cod_data_source_block bbzta_tpa
_cod_depositor_comments
;Adding full bibliography for 1558097.cif.

 Adding full bibliography for 1558097.cif.
;
_cod_database_code 1558097
_shelx_shelxl_version_number 2018/3
_shelx_space_group_comment
;
The symmetry employed for this shelxl refinement is uniquely defined
by the following loop, which should always be used as a source of
symmetry information in preference to the above space-group names.
They are only intended as comments.
;
_reflns_odcompleteness_completeness 98.03
_reflns_odcompleteness_iscentric 1
_reflns_odcompleteness_theta 66.97
_olex2_refinement_description
;
1. Fixed Uiso
 At 1.2 times of:
  All C(H) groups
2.a Aromatic/amide H refined with riding coordinates:
 C008(H008), C009(H009), C00C(H00C), C00E(H00E), C00F(H00F), C00G(H00G),
 C00H(H00H), C00J(H00J), C00K(H00K), C00L(H00L), C00M(H00M), C00O(H00O),
 C00R(H00R), C00S(H00S), C00T(H00T), C00U(H00U), C00V(H00V), C00W(H00W),
 C00X(H00X), C00Z(H00Z), C010(H010), C011(H011), C013(H013), C014(H014),
 C016(H016), C019(H019), C01A(H01A), C01B(H01B), C01C(H01C), C01D(H01D),
 C01F(H01F)
;
_olex2_submission_special_instructions 'No special instructions were received'
_oxdiff_exptl_absorpt_empirical_details
;
Empirical correction (ABSPACK) includes:
- Absorption correction using spherical harmonics
- Frame scaling
;
_oxdiff_exptl_absorpt_empirical_full_max 1.294
_oxdiff_exptl_absorpt_empirical_full_min 0.870

loop_
_space_group_symop_operation_xyz
'x, y, z'
'-x, -y, -z'

loop_
_atom_site_label
_atom_site_type_symbol
_atom_site_fract_x
_atom_site_fract_y
_atom_site_fract_z
_atom_site_U_iso_or_equiv
_atom_site_adp_type
_atom_site_occupancy
_atom_site_site_symmetry_order
_atom_site_calc_flag
_atom_site_refinement_flags_posn
_atom_site_refinement_flags_adp
_atom_site_refinement_flags_occupancy
_atom_site_disorder_assembly
_atom_site_disorder_group
S001 S 0.18781(12) 0.00832(10) 0.55629(4) 0.0328(3) Uani 1 1 d . . . . .
N002 N 0.0251(4) 0.0565(3) 0.19350(13) 0.0230(6) Uani 1 1 d . . . . .
N003 N 0.9958(4) 0.4298(3) 0.80815(13) 0.0237(6) Uani 1 1 d . . . . .
N004 N 0.3372(4) 0.1029(3) 0.57248(14) 0.0306(7) Uani 1 1 d . . . . .
N005 N 0.1917(4) 0.0368(3) 0.48244(14) 0.0300(7) Uani 1 1 d . . . . .
N006 N 0.9940(5) 0.3417(4) 0.47701(16) 0.0393(8) Uani 1 1 d . . . . .
C007 C 0.2684(4) 0.1497(3) 0.35140(15) 0.0219(7) Uani 1 1 d . . . . .
C008 C 0.2810(4) 0.0836(3) 0.12196(16) 0.0233(7) Uani 1 1 d . . . . .
H008 H 0.347691 0.051862 0.153381 0.028 Uiso 1 1 calc R . . . .
C009 C 0.2130(4) 0.0206(3) 0.34493(15) 0.0227(7) Uani 1 1 d . . . . .
H009 H 0.227941 -0.045006 0.376218 0.027 Uiso 1 1 calc R . . . .
C00A C -0.1350(4) -0.0063(3) 0.20287(15) 0.0220(7) Uani 1 1 d . . . . .
C00B C 0.1013(4) 0.0956(3) 0.13377(15) 0.0220(7) Uani 1 1 d . . . . .
C00C C 0.8610(4) 0.4971(3) 0.90967(16) 0.0234(7) Uani 1 1 d . . . . .
H00C H 0.909027 0.580423 0.903011 0.028 Uiso 1 1 calc R . . . .
C00D C 0.1098(4) 0.0865(3) 0.24608(15) 0.0216(7) Uani 1 1 d . . . . .
C00E C 0.1659(4) 0.2151(3) 0.25187(15) 0.0231(7) Uani 1 1 d . . . . .
H00E H 0.150905 0.280733 0.220608 0.028 Uiso 1 1 calc R . . . .
C00F C 0.7105(4) 0.3869(3) 0.68493(16) 0.0243(7) Uani 1 1 d . . . . .
H00F H 0.593088 0.392325 0.680522 0.029 Uiso 1 1 calc R . . . .
C00G C 0.8131(4) 0.2779(3) 0.87421(16) 0.0229(7) Uani 1 1 d . . . . .
H00G H 0.829942 0.213982 0.844036 0.027 Uiso 1 1 calc R . . . .
C00H C 0.7656(4) 0.4089(3) 0.74176(16) 0.0223(7) Uani 1 1 d . . . . .
H00H H 0.685155 0.428685 0.775083 0.027 Uiso 1 1 calc R . . . .
C00I C 0.8270(4) 0.3563(3) 0.63331(15) 0.0232(7) Uani 1 1 d . . . . .
C00J C 0.1367(4) -0.0113(3) 0.29315(15) 0.0220(7) Uani 1 1 d . . . . .
H00J H 0.102949 -0.098214 0.289467 0.026 Uiso 1 1 calc R . . . .
C00K C 0.2437(4) 0.2457(3) 0.30368(16) 0.0247(7) Uani 1 1 d . . . . .
H00K H 0.280288 0.331996 0.306805 0.030 Uiso 1 1 calc R . . . .
C00L C -0.1945(4) -0.0791(3) 0.15656(16) 0.0242(7) Uani 1 1 d . . . . .
H00L H -0.129187 -0.087192 0.118484 0.029 Uiso 1 1 calc R . . . .
C00M C 1.2478(4) 0.4634(3) 0.86260(16) 0.0245(7) Uani 1 1 d . . . . .
H00M H 1.213297 0.395676 0.891428 0.029 Uiso 1 1 calc R . . . .
C00N C 0.9420(4) 0.4020(3) 0.75022(16) 0.0227(7) Uani 1 1 d . . . . .
C00O C -0.2345(4) 0.0017(4) 0.25980(16) 0.0252(7) Uani 1 1 d . . . . .
H00O H -0.197101 0.050671 0.290943 0.030 Uiso 1 1 calc R . . . .
C00P C 0.7663(5) 0.3287(3) 0.57314(16) 0.0256(7) Uani 1 1 d . . . . .
C00Q C 1.1512(4) 0.4961(3) 0.81263(15) 0.0223(7) Uani 1 1 d . . . . .
C00R C 0.6870(4) 0.3448(3) 0.97507(16) 0.0247(7) Uani 1 1 d . . . . .
H00R H 0.620283 0.325898 1.012136 0.030 Uiso 1 1 calc R . . . .
C00S C 0.7627(4) 0.4679(4) 0.96443(16) 0.0255(7) Uani 1 1 d . . . . .
H00S H 0.746447 0.531380 0.994820 0.031 Uiso 1 1 calc R . . . .
C00T C 1.2066(4) 0.5963(3) 0.76927(16) 0.0258(7) Uani 1 1 d . . . . .
H00T H 1.145101 0.618055 0.735181 0.031 Uiso 1 1 calc R . . . .
C00U C 0.3597(5) 0.1187(3) 0.06357(16) 0.0259(7) Uani 1 1 d . . . . .
H00U H 0.479102 0.111624 0.056212 0.031 Uiso 1 1 calc R . . . .
C00V C 0.0041(5) 0.1465(3) 0.08614(16) 0.0252(7) Uani 1 1 d . . . . .
H00V H -0.114835 0.158570 0.093685 0.030 Uiso 1 1 calc R . . . .
C00W C 0.2614(5) 0.1645(4) 0.01611(16) 0.0287(8) Uani 1 1 d . . . . .
H00W H 0.314133 0.185310 -0.023349 0.034 Uiso 1 1 calc R . . . .
C00X C 1.0034(5) 0.3499(3) 0.64214(16) 0.0253(7) Uani 1 1 d . . . . .
H00X H 1.084087 0.331775 0.608667 0.030 Uiso 1 1 calc R . . . .
C00Y C 0.3554(4) 0.1849(3) 0.40564(16) 0.0249(7) Uani 1 1 d . . . . .
C00Z C 1.3938(5) 0.5302(4) 0.86982(17) 0.0274(8) Uani 1 1 d . . . . .
H00Z H 1.456855 0.507385 0.903418 0.033 Uiso 1 1 calc R . . . .
C010 C -0.3506(5) -0.1393(4) 0.16726(17) 0.0262(7) Uani 1 1 d . . . . .
H010 H -0.390856 -0.185192 0.135642 0.031 Uiso 1 1 calc R . . . .
C011 C 1.0591(4) 0.3698(4) 0.69940(16) 0.0256(7) Uani 1 1 d . . . . .
H011 H 1.176202 0.361795 0.704251 0.031 Uiso 1 1 calc R . . . .
C012 C 0.8889(4) 0.4017(3) 0.86394(16) 0.0236(7) Uani 1 1 d . . . . .
C013 C -0.3886(4) -0.0623(4) 0.27074(17) 0.0276(8) Uani 1 1 d . . . . .
H013 H -0.451841 -0.058155 0.309384 0.033 Uiso 1 1 calc R . . . .
C014 C 0.7130(4) 0.2505(3) 0.92932(16) 0.0257(7) Uani 1 1 d . . . . .
H014 H 0.662486 0.168094 0.935844 0.031 Uiso 1 1 calc R . . . .
C015 C 0.5275(5) 0.2602(4) 0.51176(17) 0.0295(8) Uani 1 1 d . . . . .
C016 C 1.3531(5) 0.6634(4) 0.77692(17) 0.0282(8) Uani 1 1 d . . . . .
H016 H 1.388886 0.730758 0.748058 0.034 Uiso 1 1 calc R . . . .
C017 C 0.3964(5) 0.1640(4) 0.51804(16) 0.0270(8) Uani 1 1 d . . . . .
C018 C 0.3130(5) 0.1257(4) 0.46654(16) 0.0262(7) Uani 1 1 d . . . . .
C019 C 0.0842(5) 0.1790(4) 0.02788(16) 0.0288(8) Uani 1 1 d . . . . .
H019 H 0.018293 0.210933 -0.003722 0.035 Uiso 1 1 calc R . . . .
C01A C -0.4482(5) -0.1325(4) 0.22407(17) 0.0285(8) Uani 1 1 d . . . . .
H01A H -0.552210 -0.174373 0.230866 0.034 Uiso 1 1 calc R . . . .
C01B C 0.4797(5) 0.2784(4) 0.40151(17) 0.0300(8) Uani 1 1 d . . . . .
H01B H 0.510442 0.319470 0.362819 0.036 Uiso 1 1 calc R . . . .
C01C C 1.4470(5) 0.6311(4) 0.82729(17) 0.0295(8) Uani 1 1 d . . . . .
H01C H 1.544810 0.676892 0.832402 0.035 Uiso 1 1 calc R . . . .
C01D C 0.6056(5) 0.2906(4) 0.56734(17) 0.0298(8) Uani 1 1 d . . . . .
H01D H 0.534697 0.282621 0.604308 0.036 Uiso 1 1 calc R . . . .
C01E C 0.8911(5) 0.3374(4) 0.51873(17) 0.0300(8) Uani 1 1 d . . . . .
C01F C 0.5629(5) 0.3153(4) 0.45251(17) 0.0316(8) Uani 1 1 d . . . . .
H01F H 0.645306 0.379658 0.445944 0.038 Uiso 1 1 calc R . . . .

loop_
_atom_site_aniso_label
_atom_site_aniso_U_11
_atom_site_aniso_U_22
_atom_site_aniso_U_33
_atom_site_aniso_U_23
_atom_site_aniso_U_13
_atom_site_aniso_U_12
S001 0.0359(5) 0.0395(5) 0.0244(5) 0.0019(4) -0.0056(4) -0.0150(4)
N002 0.0241(14) 0.0258(15) 0.0202(14) 0.0010(11) -0.0048(11) -0.0089(12)
N003 0.0235(14) 0.0273(15) 0.0216(14) -0.0008(11) -0.0050(11) -0.0087(12)
N004 0.0336(17) 0.0333(17) 0.0263(16) 0.0005(13) -0.0066(13) -0.0081(14)
N005 0.0313(16) 0.0335(17) 0.0261(16) -0.0003(13) -0.0025(13) -0.0105(13)
N006 0.0390(19) 0.043(2) 0.0357(19) -0.0031(15) -0.0032(16) -0.0044(15)
C007 0.0240(17) 0.0224(17) 0.0200(16) 0.0003(13) -0.0031(13) -0.0053(13)
C008 0.0265(17) 0.0197(17) 0.0247(17) 0.0011(13) -0.0075(14) -0.0043(13)
C009 0.0269(17) 0.0198(17) 0.0214(16) 0.0037(13) -0.0034(13) -0.0032(13)
C00A 0.0226(16) 0.0200(16) 0.0241(17) 0.0021(13) -0.0057(13) -0.0019(13)
C00B 0.0272(17) 0.0182(16) 0.0214(17) -0.0013(12) -0.0034(13) -0.0069(13)
C00C 0.0250(17) 0.0206(17) 0.0259(17) 0.0015(13) -0.0065(14) -0.0068(13)
C00D 0.0233(16) 0.0224(17) 0.0199(16) 0.0002(13) -0.0046(13) -0.0043(13)
C00E 0.0254(17) 0.0223(17) 0.0223(17) 0.0031(13) -0.0050(13) -0.0051(14)
C00F 0.0250(17) 0.0204(17) 0.0289(18) 0.0005(13) -0.0078(14) -0.0044(13)
C00G 0.0250(17) 0.0198(17) 0.0253(17) -0.0023(13) -0.0078(14) -0.0021(13)
C00H 0.0246(17) 0.0185(16) 0.0247(17) -0.0003(13) -0.0047(13) -0.0049(13)
C00I 0.0282(18) 0.0184(16) 0.0238(17) -0.0004(13) -0.0057(14) -0.0042(13)
C00J 0.0231(16) 0.0175(16) 0.0261(17) 0.0006(13) -0.0038(13) -0.0050(13)
C00K 0.0273(18) 0.0203(17) 0.0276(18) 0.0005(13) -0.0070(14) -0.0059(14)
C00L 0.0235(17) 0.0241(17) 0.0254(17) -0.0012(13) -0.0037(14) -0.0016(14)
C00M 0.0272(18) 0.0220(17) 0.0253(17) -0.0010(13) -0.0067(14) -0.0037(14)
C00N 0.0275(17) 0.0175(16) 0.0245(17) 0.0008(13) -0.0079(14) -0.0052(13)
C00O 0.0247(17) 0.0271(18) 0.0249(17) -0.0014(14) -0.0076(14) -0.0027(14)
C00P 0.0305(18) 0.0214(17) 0.0253(18) 0.0007(13) -0.0065(14) -0.0004(14)
C00Q 0.0216(16) 0.0229(17) 0.0236(17) -0.0043(13) -0.0050(13) -0.0050(13)
C00R 0.0258(17) 0.0255(18) 0.0236(17) 0.0003(14) -0.0047(14) -0.0056(14)
C00S 0.0276(18) 0.0237(18) 0.0263(18) -0.0028(14) -0.0078(14) -0.0022(14)
C00T 0.0265(18) 0.0240(18) 0.0274(18) -0.0001(14) -0.0054(14) -0.0008(14)
C00U 0.0257(17) 0.0219(17) 0.0300(19) -0.0003(14) -0.0009(14) -0.0039(14)
C00V 0.0252(17) 0.0246(18) 0.0272(18) 0.0009(14) -0.0084(14) -0.0056(14)
C00W 0.038(2) 0.0274(19) 0.0208(17) 0.0004(14) -0.0016(15) -0.0098(16)
C00X 0.0275(18) 0.0244(18) 0.0243(17) -0.0034(13) -0.0017(14) -0.0032(14)
C00Y 0.0286(18) 0.0220(17) 0.0254(18) 0.0012(13) -0.0099(14) -0.0037(14)
C00Z 0.0257(18) 0.0300(19) 0.0281(18) -0.0056(14) -0.0076(14) -0.0016(15)
C010 0.0267(18) 0.0243(18) 0.0293(18) -0.0014(14) -0.0085(14) -0.0060(14)
C011 0.0219(17) 0.0273(18) 0.0288(18) -0.0015(14) -0.0070(14) -0.0044(14)
C012 0.0239(17) 0.0235(18) 0.0248(17) 0.0010(13) -0.0081(14) -0.0053(14)
C013 0.0246(18) 0.0310(19) 0.0267(18) 0.0059(14) -0.0038(14) -0.0012(14)
C014 0.0270(18) 0.0194(17) 0.0317(19) 0.0025(14) -0.0073(14) -0.0052(14)
C015 0.0328(19) 0.0269(19) 0.0301(19) 0.0004(15) -0.0076(15) -0.0059(15)
C016 0.0282(18) 0.0226(18) 0.0335(19) 0.0001(14) 0.0002(15) -0.0053(14)
C017 0.0333(19) 0.0241(18) 0.0243(18) 0.0004(14) -0.0056(15) -0.0043(15)
C018 0.0273(18) 0.0259(18) 0.0260(18) -0.0003(14) -0.0057(14) -0.0031(14)
C019 0.038(2) 0.0251(18) 0.0254(18) 0.0015(14) -0.0121(15) -0.0060(15)
C01A 0.0229(17) 0.0292(19) 0.034(2) 0.0067(15) -0.0076(15) -0.0075(14)
C01B 0.034(2) 0.031(2) 0.0265(19) 0.0024(15) -0.0074(15) -0.0090(16)
C01C 0.0230(17) 0.033(2) 0.034(2) -0.0071(15) -0.0051(15) -0.0086(15)
C01D 0.037(2) 0.0286(19) 0.0254(18) 0.0016(14) -0.0068(15) -0.0097(16)
C01E 0.034(2) 0.0287(19) 0.029(2) -0.0033(15) -0.0104(17) -0.0043(15)
C01F 0.037(2) 0.029(2) 0.0308(19) 0.0043(15) -0.0112(16) -0.0135(16)

loop_
_atom_type_symbol
_atom_type_description
_atom_type_scat_dispersion_real
_atom_type_scat_dispersion_imag
_atom_type_scat_source
C C 0.0181 0.0091 'International Tables Vol C Tables 4.2.6.8 and 6.1.1.4'
H H 0.0000 0.0000 'International Tables Vol C Tables 4.2.6.8 and 6.1.1.4'
N N 0.0311 0.0180 'International Tables Vol C Tables 4.2.6.8 and 6.1.1.4'
S S 0.3331 0.5567 'International Tables Vol C Tables 4.2.6.8 and 6.1.1.4'

loop_
_geom_angle_atom_site_label_1
_geom_angle_atom_site_label_2
_geom_angle_atom_site_label_3
_geom_angle
_geom_angle_site_symmetry_1
_geom_angle_site_symmetry_3
_geom_angle_publ_flag
N005 S001 N004 100.80(16) . . ?
C00A N002 C00D 119.2(3) . . ?
C00B N002 C00A 122.6(3) . . ?
C00B N002 C00D 118.2(3) . . ?
C00N N003 C00Q 121.3(3) . . ?
C00N N003 C012 120.4(3) . . ?
C012 N003 C00Q 118.1(3) . . ?
C017 N004 S001 106.0(2) . . ?
C018 N005 S001 106.8(2) . . ?
C009 C007 C00Y 122.2(3) . . ?
C00K C007 C009 117.8(3) . . ?
C00K C007 C00Y 120.0(3) . . ?
C00U C008 C00B 120.3(3) . . ?
C00J C009 C007 121.3(3) . . ?
C00L C00A N002 121.5(3) . . ?
C00O C00A N002 120.0(3) . . ?
C00O C00A C00L 118.5(3) . . ?
C008 C00B N002 118.8(3) . . ?
C00V C00B N002 122.5(3) . . ?
C00V C00B C008 118.7(3) . . ?
C00S C00C C012 120.1(3) . . ?
C00E C00D N002 120.3(3) . . ?
C00E C00D C00J 118.7(3) . . ?
C00J C00D N002 121.0(3) . . ?
C00K C00E C00D 120.5(3) . . ?
C00H C00F C00I 121.6(3) . . ?
C014 C00G C012 120.0(3) . . ?
C00F C00H C00N 120.9(3) . . ?
C00F C00I C00P 121.2(3) . . ?
C00F C00I C00X 117.1(3) . . ?
C00X C00I C00P 121.7(3) . . ?
C009 C00J C00D 120.3(3) . . ?
C00E C00K C007 121.3(3) . . ?
C010 C00L C00A 120.0(3) . . ?
C00Z C00M C00Q 120.9(3) . . ?
N003 C00N C00H 119.9(3) . . ?
C011 C00N N003 122.1(3) . . ?
C011 C00N C00H 118.0(3) . . ?
C013 C00O C00A 121.1(3) . . ?
C01D C00P C00I 123.1(3) . . ?
C01D C00P C01E 120.0(3) . . ?
C01E C00P C00I 116.9(3) . . ?
C00M C00Q N003 119.5(3) . . ?
C00T C00Q N003 121.7(3) . . ?
C00T C00Q C00M 118.8(3) . . ?
C00S C00R C014 118.9(3) . . ?
C00C C00S C00R 121.0(3) . . ?
C016 C00T C00Q 120.1(3) . . ?
C008 C00U C00W 120.3(3) . . ?
C019 C00V C00B 120.3(3) . . ?
C019 C00W C00U 119.6(3) . . ?
C011 C00X C00I 121.4(3) . . ?
C018 C00Y C007 122.0(3) . . ?
C01B C00Y C007 122.5(3) . . ?
C01B C00Y C018 115.4(3) . . ?
C00M C00Z C01C 120.3(3) . . ?
C00L C010 C01A 121.3(3) . . ?
C00X C011 C00N 120.9(3) . . ?
C00C C012 N003 120.3(3) . . ?
C00G C012 N003 120.5(3) . . ?
C00G C012 C00C 119.2(3) . . ?
C01A C013 C00O 120.0(3) . . ?
C00G C014 C00R 120.7(3) . . ?
C017 C015 C01D 117.7(3) . . ?
C01F C015 C017 115.0(3) . . ?
C01F C015 C01D 127.3(3) . . ?
C00T C016 C01C 120.6(3) . . ?
N004 C017 C015 124.4(3) . . ?
N004 C017 C018 113.3(3) . . ?
C018 C017 C015 122.4(3) . . ?
N005 C018 C00Y 126.3(3) . . ?
N005 C018 C017 113.1(3) . . ?
C017 C018 C00Y 120.6(3) . . ?
C00V C019 C00W 120.7(3) . . ?
C010 C01A C013 119.1(3) . . ?
C00Y C01B C01F 123.8(3) . . ?
C00Z C01C C016 119.5(3) . . ?
C00P C01D C015 129.4(4) . . ?
N006 C01E C00P 177.5(4) . . ?
C015 C01F C01B 122.8(3) . . ?

loop_
_geom_bond_atom_site_label_1
_geom_bond_atom_site_label_2
_geom_bond_distance
_geom_bond_site_symmetry_2
_geom_bond_publ_flag
S001 N004 1.615(3) . ?
S001 N005 1.607(3) . ?
N002 C00A 1.422(4) . ?
N002 C00B 1.415(4) . ?
N002 C00D 1.423(4) . ?
N003 C00N 1.405(4) . ?
N003 C00Q 1.428(4) . ?
N003 C012 1.424(4) . ?
N004 C017 1.352(5) . ?
N005 C018 1.342(5) . ?
N006 C01E 1.149(5) . ?
C007 C009 1.399(5) . ?
C007 C00K 1.394(5) . ?
C007 C00Y 1.478(5) . ?
C008 C00B 1.402(5) . ?
C008 C00U 1.388(5) . ?
C009 C00J 1.378(5) . ?
C00A C00L 1.395(5) . ?
C00A C00O 1.394(5) . ?
C00B C00V 1.399(5) . ?
C00C C00S 1.375(5) . ?
C00C C012 1.400(5) . ?
C00D C00E 1.394(5) . ?
C00D C00J 1.399(5) . ?
C00E C00K 1.381(5) . ?
C00F C00H 1.373(5) . ?
C00F C00I 1.405(5) . ?
C00G C012 1.397(5) . ?
C00G C014 1.385(5) . ?
C00H C00N 1.406(5) . ?
C00I C00P 1.472(5) . ?
C00I C00X 1.407(5) . ?
C00L C010 1.383(5) . ?
C00M C00Q 1.395(5) . ?
C00M C00Z 1.378(5) . ?
C00N C011 1.398(5) . ?
C00O C013 1.388(5) . ?
C00P C01D 1.350(5) . ?
C00P C01E 1.455(5) . ?
C00Q C00T 1.394(5) . ?
C00R C00S 1.391(5) . ?
C00R C014 1.392(5) . ?
C00T C016 1.385(5) . ?
C00U C00W 1.388(5) . ?
C00V C019 1.383(5) . ?
C00W C019 1.383(5) . ?
C00X C011 1.380(5) . ?
C00Y C018 1.434(5) . ?
C00Y C01B 1.377(5) . ?
C00Z C01C 1.384(5) . ?
C010 C01A 1.384(5) . ?
C013 C01A 1.387(5) . ?
C015 C017 1.434(5) . ?
C015 C01D 1.453(5) . ?
C015 C01F 1.379(5) . ?
C016 C01C 1.388(5) . ?
C017 C018 1.423(5) . ?
C01B C01F 1.408(5) . ?
